data_2008604
loop_
_publ_author_name
'Domaga\/la, Ma\/lgorzata'
'Rybarczyk, Agnieszka J.'
'Olszak, Tomasz A.'
'Brzezi\'nska, El\.zbieta'

_publ_section_title
;
 X-ray investigations of potential \b-blockers. IV
;
_journal_issue 6
_journal_name_full 'Acta Crystallographica Section C'
_journal_page_first 1003
_journal_page_last 1005
_journal_paper_doi 10.1107/S0108270199002383
_journal_volume 55
_journal_year 1999
_chemical_formula_analytical 'C13 H22 Cl N O4'
_chemical_formula_moiety 'C13 H20 N O3 1+, Cl 1-, H2O'
_chemical_formula_sum 'C13 H22 Cl N O4'
_chemical_formula_weight 291.77
_chemical_name_systematic
;
6,7-dihydroxy-1-(2-methoxypropyl)-1,2,3,4-tetrahydroisoquinolinium
chloride hydrate
;
_space_group_IT_number 19
_symmetry_cell_setting orthorhombic
_symmetry_space_group_name_Hall 'P 2ac 2ab'
_symmetry_space_group_name_H-M 'P 21 21 21'
_audit_creation_method SHELXL97
_cell_angle_alpha 90.00
_cell_angle_beta 90.00
_cell_angle_gamma 90.00
_cell_formula_units_Z 4
_cell_length_a 9.8412(6)
_cell_length_b 15.6366(7)
_cell_length_c 9.4044(5)
_cell_measurement_reflns_used 25
_cell_measurement_temperature 293(2)
_cell_measurement_theta_max 36.24
_cell_measurement_theta_min 27.52
_cell_volume 1447.18(13)
_computing_cell_refinement 'MSC/AFC Diffractometer Control Software'
_computing_data_collection
;MSC/AFC Diffractometer Control Software (Molecular Structure Corporation,
 1989a)
;
_computing_data_reduction 'TEXSAN (Molecular Structure Corporation, 1989b)'
_computing_molecular_graphics 'ORTEX (McArdle, 1995)'
_computing_publication_material 'PARST97 (Nardelli, 1983b)'
_computing_structure_refinement 'SHELXL97 (Sheldrick, 1997)'
_computing_structure_solution 'SHELXS86 (Sheldrick, 1990)'
_diffrn_ambient_temperature 293(2)
_diffrn_measured_fraction_theta_full 0.998
_diffrn_measured_fraction_theta_max 0.998
_diffrn_measurement_device_type 'Rigaku AFC-5S'
_diffrn_measurement_method \w-scan
_diffrn_radiation_monochromator graphite
_diffrn_radiation_source 'fine-focus sealed tube'
_diffrn_radiation_type CuK\a
_diffrn_radiation_wavelength 1.54178
_diffrn_reflns_av_R_equivalents 0.023
_diffrn_reflns_av_sigmaI/netI 0.024
_diffrn_reflns_limit_h_max 11
_diffrn_reflns_limit_h_min -11
_diffrn_reflns_limit_k_max 17
_diffrn_reflns_limit_k_min -17
_diffrn_reflns_limit_l_max 10
_diffrn_reflns_limit_l_min -10
_diffrn_reflns_number 8586
_diffrn_reflns_theta_full 60.06
_diffrn_reflns_theta_max 60.05
_diffrn_reflns_theta_min 5.31
_diffrn_standards_decay_% '<2.6, corrected'
_diffrn_standards_interval_count 150
_diffrn_standards_number 3
_exptl_absorpt_coefficient_mu 2.436
_exptl_absorpt_correction_T_max 0.805
_exptl_absorpt_correction_T_min 0.646
_exptl_absorpt_correction_type analytical
_exptl_absorpt_process_details '(Meulenar & Tompa, 1965)'
_exptl_crystal_colour colourless
_exptl_crystal_density_diffrn 1.339
_exptl_crystal_density_method 'not measured'
_exptl_crystal_description prism
_exptl_crystal_F_000 624
_exptl_crystal_size_max 0.20
_exptl_crystal_size_mid 0.15
_exptl_crystal_size_min 0.10
_refine_diff_density_max 0.193
_refine_diff_density_min -0.171
_refine_ls_abs_structure_details 'Flack (1983)'
_refine_ls_abs_structure_Flack 0.10(2)
_refine_ls_extinction_coef 0.0004(5)
_refine_ls_extinction_method 'SHELXL97 (Sheldrick, 1997)'
_refine_ls_goodness_of_fit_ref 1.040
_refine_ls_hydrogen_treatment mixed
_refine_ls_matrix_type full
_refine_ls_number_parameters 259
_refine_ls_number_reflns 2155
_refine_ls_number_restraints 3
_refine_ls_restrained_S_all 1.049
_refine_ls_R_factor_all 0.035
_refine_ls_R_factor_gt 0.029
_refine_ls_shift/su_max 0.042
_refine_ls_shift/su_mean 0.004
_refine_ls_structure_factor_coef Fsqd
_refine_ls_weighting_details 'w = 1/[\s^2^(Fo^2^)+(0.0569P)^2^] where P=(Fo^2^+2Fc^2^)/3'
_refine_ls_weighting_scheme calc
_refine_ls_wR_factor_ref 0.080
_reflns_number_gt 1880
_reflns_number_total 2155
_reflns_threshold_expression I>2\s(I)
_cod_data_source_file os1043.cif
_cod_data_source_block eb27i
_cod_depositor_comments
;
The following automatic conversions were performed:

'_refine_ls_weighting_scheme' value 'calc w =
1/[\s^2^(Fo^2^)+(0.0569P)^2^] where P=(Fo^2^+2Fc^2^)/3' was changed
to 'calc'. New tag '_refine_ls_weighting_details' was created. The
value of the new tag was set to 'w = 1/[\s^2^(Fo^2^)+(0.0569P)^2^]
where P=(Fo^2^+2Fc^2^)/3'.

Automatic conversion script
Id: cif_fix_values 3143 2015-03-26 13:38:13Z robertas 
;
_cod_original_cell_volume 1447.20(10)
_cod_original_formula_sum 'C13 H22 Cl1 N1 O4'
_cod_database_code 2008604

loop_
_symmetry_equiv_pos_as_xyz
'x, y, z'
'-x+1/2, -y, z+1/2'
'x+1/2, -y+1/2, -z'
'-x, y+1/2, -z+1/2'

loop_
_atom_site_label
_atom_site_fract_x
_atom_site_fract_y
_atom_site_fract_z
_atom_site_U_iso_or_equiv
_atom_site_adp_type
_atom_site_calc_flag
_atom_site_refinement_flags
_atom_site_occupancy
_atom_site_disorder_assembly
_atom_site_disorder_group
_atom_site_type_symbol
Cl .87664(6) .33289(4) .25213(7) .0518(2) Uani d . 1 . . Cl
C9 .4582(2) .35300(10) .4707(2) .0358(5) Uani d . 1 . . C
C7 .4858(2) .3359(2) .3282(3) .0385(5) Uani d . 1 . . C
H7 .569(3) .3171(15) .306(2) .033(6) Uiso d . 1 . . H
C6 .3855(2) .34190(10) .2263(2) .0384(5) Uani d . 1 . . C
O6 .4067(2) .32630(10) .0851(2) .0478(5) Uani d . 1 . . O
H6 .484(3) .315(2) .077(3) .056(10) Uiso d . 1 . . H
C5 .2554(2) .36560(10) .2669(2) .0382(5) Uani d . 1 . . C
O5 .1605(2) .37180(10) .1596(2) .0508(5) Uani d . 1 . . O
H5 .064(4) .363(2) .194(4) .087(11) Uiso d . 1 . . H
C4 .2276(3) .3821(2) .4068(3) .0402(6) Uani d . 1 . . C
H4 .142(3) .3984(16) .424(3) .052(7) Uiso d . 1 . . H
C8 .3276(2) .3768(2) .5118(2) .0379(5) Uani d . 1 . . C
C3 .2934(3) .3946(2) .6654(3) .0471(7) Uani d . 1 . . C
H31 .246(3) .3432(18) .702(3) .053(8) Uiso d . 1 . . H
H32 .240(3) .4468(16) .674(3) .041(7) Uiso d . 1 . . H
C2 .4187(3) .4114(2) .7555(3) .0472(6) Uani d . 1 . . C
H21 .453(2) .4651(17) .744(3) .041(7) Uiso d . 1 . . H
H22 .403(3) .4088(17) .855(4) .062(9) Uiso d . 1 . . H
N1 .5248(2) .34630(10) .7245(2) .0427(5) Uani d . 1 . . N
H100 .600(3) .3523(17) .782(3) .053(8) Uiso d . 1 . . H
H200 .478(3) .2907(17) .733(3) .047(7) Uiso d . 1 . . H
C1 .5768(2) .3494(2) .5733(2) .0375(5) Uani d . 1 . . C
H1 .629(3) .2944(16) .556(2) .033(6) Uiso d . 1 . . H
C11 .6732(3) .4244(2) .5532(3) .0413(6) Uani d . 1 . . C
H111 .631(3) .4797(17) .595(3) .044(6) Uiso d . 1 . . H
H112 .686(2) .4334(15) .460(3) .032(6) Uiso d . 1 . . H
C12 .8117(2) .4156(2) .6205(3) .0428(6) Uani d . 1 . . C
H12 .866(3) .3595(16) .584(2) .040(6) Uiso d . 1 . . H
O12 .7916(2) .4053(2) .7688(2) .0505(5) Uani d . 1 . . O
C14 .9148(3) .3889(2) .8443(4) .0590(8) Uani d . 1 . . C
H141 .985(3) .439(2) .850(3) .064(9) Uiso d . 1 . . H
H142 .963(5) .334(3) .810(4) .116(15) Uiso d . 1 . . H
H143 .882(4) .373(2) .938(4) .088(11) Uiso d . 1 . . H
C13 .8971(3) .4931(2) .5839(4) .0582(7) Uani d . 1 . . C
H131 .983(3) .4905(19) .623(3) .064(9) Uiso d . 1 . . H
H132 .862(4) .541(3) .624(4) .087(12) Uiso d . 1 . . H
H133 .896(3) .4975(19) .477(3) .074(10) Uiso d . 1 . . H
O8 .6553(2) .2745(2) .0208(2) .0681(6) Uani d D 1 . . O
H81 .675(4) .2189(18) -.021(4) .100 Uiso d D 1 . . H
H82 .724(3) .294(2) .080(4) .100 Uiso d D 1 . . H

loop_
_atom_site_aniso_label
_atom_site_aniso_U_11
_atom_site_aniso_U_22
_atom_site_aniso_U_33
_atom_site_aniso_U_12
_atom_site_aniso_U_13
_atom_site_aniso_U_23
Cl .0432(3) .0604(4) .0519(4) .0089(3) -.0020(3) -.0037(3)
C9 .0363(12) .0364(13) .0348(12) -.0026(11) -.0038(10) .0029(10)
C7 .0297(13) .0453(14) .0404(13) -.0026(11) .0013(11) -.0034(11)
C6 .0407(13) .0402(12) .0342(13) -.0082(10) .0005(10) .0005(10)
O6 .0422(11) .0691(12) .0320(9) -.0021(10) -.0002(8) -.0072(8)
C5 .0386(12) .0388(11) .0372(13) -.0050(10) -.0048(12) -.0018(11)
O5 .0407(10) .0708(12) .0408(10) .0022(9) -.0100(8) -.0052(9)
C4 .0327(13) .0427(13) .0451(14) .0044(11) .0003(12) -.0031(11)
C8 .0414(14) .0382(11) .0342(12) -.0019(11) -.0008(10) -.0012(10)
C3 .0409(14) .0631(18) .0373(14) .0093(14) .0044(11) -.0042(13)
C2 .0543(15) .0551(17) .0321(14) -.0016(12) .0012(14) -.0035(14)
N1 .0444(12) .0496(13) .0341(12) -.0105(10) -.0066(9) .0052(10)
C1 .0394(13) .0409(13) .0323(12) -.0007(10) -.0012(10) .0021(10)
C11 .0427(14) .0473(14) .0340(15) -.0013(12) .0010(11) .0045(11)
C12 .0405(13) .0493(14) .0387(15) -.0026(12) -.0027(11) .0005(12)
O12 .0455(9) .0667(11) .0392(11) -.0019(8) -.0034(8) .0035(9)
C14 .0560(18) .068(2) .0531(19) .0009(16) -.0136(15) .0050(15)
C13 .0469(18) .066(2) .062(2) -.0121(15) -.0017(15) .0011(16)
O8 .0446(12) .0848(15) .0749(14) .0047(11) .0042(10) -.0354(12)

loop_
_atom_type_symbol
_atom_type_description
_atom_type_scat_dispersion_real
_atom_type_scat_dispersion_imag
_atom_type_scat_source
C C 0.0181 0.0091 'International Tables Vol C Tables 4.2.6.8 and 6.1.1.4'
H H 0.0000 0.0000 'International Tables Vol C Tables 4.2.6.8 and 6.1.1.4'
Cl Cl 0.3639 0.7018 'International Tables Vol C Tables 4.2.6.8 and 6.1.1.4'
N N 0.0311 0.0180 'International Tables Vol C Tables 4.2.6.8 and 6.1.1.4'
O O 0.0492 0.0322 'International Tables Vol C Tables 4.2.6.8 and 6.1.1.4'

loop_
_geom_angle_atom_site_label_1
_geom_angle_atom_site_label_2
_geom_angle_atom_site_label_3
_geom_angle
_geom_angle_publ_flag
C8 C9 C7 119.9(2) no
C8 C9 C1 123.0(2) yes
C7 C9 C1 117.0(2) no
C6 C7 C9 121.0(2) no
C6 C7 H7 121.3(15) no
C9 C7 H7 117.6(15) no
O6 C6 C7 123.6(2) no
O6 C6 C5 117.2(2) no
C7 C6 C5 119.3(2) no
C6 O6 H6 107(2) no
C4 C5 O5 123.7(2) no
C4 C5 C6 120.0(2) no
O5 C5 C6 116.3(2) no
C5 O5 H5 113(2) no
C5 C4 C8 121.8(2) no
C5 C4 H4 114.7(17) no
C8 C4 H4 123.4(17) no
C9 C8 C4 118.0(2) no
C9 C8 C3 121.4(2) yes
C4 C8 C3 120.6(2) no
C8 C3 C2 112.6(2) yes
C8 C3 H31 106.5(15) no
C2 C3 H31 109.6(16) no
C8 C3 H32 110.5(15) no
C2 C3 H32 104.4(15) no
H31 C3 H32 113(2) no
N1 C2 C3 110.0(2) yes
N1 C2 H21 110.5(16) no
C3 C2 H21 113.1(16) no
N1 C2 H22 106.0(18) no
C3 C2 H22 114.5(18) no
H21 C2 H22 102(2) no
C2 N1 C1 113.6(2) yes
C2 N1 H100 112.2(17) no
C1 N1 H100 106.1(16) no
C2 N1 H200 104.9(15) no
C1 N1 H200 105.3(16) no
H100 N1 H200 115(2) no
N1 C1 C9 109.8(2) yes
N1 C1 C11 110.6(2) yes
C9 C1 C11 111.9(2) yes
N1 C1 H1 107.2(13) no
C9 C1 H1 108.8(13) no
C11 C1 H1 108.5(13) no
C12 C11 C1 116.1(2) yes
C12 C11 H111 106.5(15) no
C1 C11 H111 110.2(15) no
C12 C11 H112 107.0(15) no
C1 C11 H112 109.4(15) no
H111 C11 H112 107(2) no
O12 C12 C11 107.3(2) yes
O12 C12 C13 113.1(2) yes
C11 C12 C13 109.4(2) yes
O12 C12 H12 106.9(12) no
C11 C12 H12 112.9(13) no
C13 C12 H12 107.4(13) no
C12 O12 C14 113.0(2) yes
O12 C14 H141 116.7(17) no
O12 C14 H142 113(2) no
H141 C14 H142 109(3) no
O12 C14 H143 102(2) no
H141 C14 H143 111(3) no
H142 C14 H143 104(3) no
C12 C13 H131 113(2) no
C12 C13 H132 110(2) no
H131 C13 H132 103(3) no
C12 C13 H133 106.1(19) no
H131 C13 H133 114(3) no
H132 C13 H133 111(3) no
H81 O8 H82 113(3) no

loop_
_geom_bond_atom_site_label_1
_geom_bond_atom_site_label_2
_geom_bond_site_symmetry_2
_geom_bond_distance
_geom_bond_publ_flag
C9 C8 . 1.393(3) yes
C9 C7 . 1.394(3) no
C9 C1 . 1.515(3) yes
C7 C6 . 1.379(3) no
C7 H7 . .90(3) no
C6 O6 . 1.366(3) no
C6 C5 . 1.386(3) no
O6 H6 . .78(3) no
C5 C4 . 1.368(3) no
C5 O5 . 1.378(3) no
O5 H5 . 1.01(4) no
C4 C8 . 1.397(3) no
C4 H4 . .90(3) no
C8 C3 . 1.509(3) yes
C3 C2 . 1.519(4) yes
C3 H31 . .99(3) no
C3 H32 . .97(3) no
C2 N1 . 1.488(3) yes
C2 H21 . .91(3) no
C2 H22 . .95(3) no
N1 C1 . 1.512(3) yes
N1 H100 . .92(3) no
N1 H200 . .99(3) no
C1 C11 . 1.521(3) yes
C1 H1 . 1.02(3) no
C11 C12 . 1.508(4) yes
C11 H111 . 1.04(3) no
C11 H112 . .90(3) no
C12 O12 . 1.418(3) yes
C12 C13 . 1.515(4) yes
C12 H12 . 1.09(3) no
O12 C14 . 1.429(3) yes
C14 H141 . 1.04(3) no
C14 H142 . 1.03(5) no
C14 H143 . .97(4) no
C13 H131 . .92(3) no
C13 H132 . .90(4) no
C13 H133 . 1.00(3) no
O8 H81 . .98(2) no
O8 H82 . .93(2) no

loop_
_geom_hbond_atom_site_label_D
_geom_hbond_atom_site_label_H
_geom_hbond_atom_site_label_A
_geom_hbond_site_symmetry_A
_geom_hbond_distance_DH
_geom_hbond_distance_HA
_geom_hbond_distance_DA
_geom_hbond_angle_DHA
_geom_hbond_publ_flag
O6 H6 O8 1_555 0.78(3) 1.88(3) 2.647(3) 168(3) yes
N1 H100 O12 1_555 0.92(3) 2.06(3) 2.813(3) 138(2) yes
O8 H82 Cl 1_555 0.93(3) 2.29(3) 3.211(2) 172(3) yes
O5 H5 Cl 1_455 1.01(4) 1.98(4) 2.989(2) 174(3) yes
N1 H100 O8 1_556 0.92(3) 2.61(3) 3.268(3) 129(2) yes

loop_
_geom_torsion_atom_site_label_1
_geom_torsion_atom_site_label_2
_geom_torsion_atom_site_label_3
_geom_torsion_atom_site_label_4
_geom_torsion
_geom_torsion_publ_flag
C8 C9 C7 C6 -0.1(4) no
C1 C9 C7 C6 -176.7(2) no
C9 C7 C6 O6 179.7(2) no
C9 C7 C6 C5 0.1(4) no
O6 C6 C5 C4 179.9(2) no
C7 C6 C5 C4 -0.5(3) no
O6 C6 C5 O5 -0.6(3) no
C7 C6 C5 O5 179.0(2) no
O5 C5 C4 C8 -178.6(2) no
C6 C5 C4 C8 0.8(3) no
C7 C9 C8 C4 0.4(4) no
C1 C9 C8 C4 176.8(2) no
C7 C9 C8 C3 179.1(2) no
C1 C9 C8 C3 -4.5(4) no
C5 C4 C8 C9 -0.8(4) no
C5 C4 C8 C3 -179.5(2) no
C9 C8 C3 C2 18.2(4) no
C4 C8 C3 C2 -163.1(2) no
C8 C3 C2 N1 -46.0(3) no
C3 C2 N1 C1 63.7(3) no
C2 N1 C1 C9 -47.9(3) no
C2 N1 C1 C11 76.0(3) no
C8 C9 C1 N1 18.3(3) no
C7 C9 C1 N1 -165.2(2) no
C8 C9 C1 C11 -105.0(3) no
C7 C9 C1 C11 71.6(3) no
N1 C1 C11 C12 72.9(3) no
C9 C1 C11 C12 -164.3(2) no
C1 C11 C12 O12 -60.1(3) no
C1 C11 C12 C13 176.9(3) no
C11 C12 O12 C14 175.0(2) no
C13 C12 O12 C14 -64.2(3) no

loop_
_cod_related_entry_id
_cod_related_entry_database
_cod_related_entry_code
1 ChemSpider 21183017
